data_7710547
loop_
_publ_author_name
'Komuro, Takashi'
'Mochizuki, Daiki'
'Hashimoto, Hisako'
'Tobita, Hiromi'

_publ_section_title
;
 Iridium and rhodium complexes bearing a silyl-bipyridine pincer ligand:
 synthesis, structures and catalytic activity for C--H borylation of
 arenes
;
_journal_name_full 'Dalton Transactions'
_journal_paper_doi 10.1039/D2DT01227H
_journal_year 2022
_chemical_formula_moiety 'C22 H37 Cl Ir N2 P Si'
_chemical_formula_sum 'C22 H37 Cl Ir N2 P Si'
_chemical_formula_weight 616.24
_chemical_properties_physical Air-sensitive,Moisture-sensitive
_space_group_crystal_system monoclinic
_space_group_IT_number 14
_space_group_name_Hall '-P 2yab'
_space_group_name_H-M_alt 'P 1 21/a 1'
_atom_sites_solution_hydrogens mixed
_atom_sites_solution_primary heavy
_atom_sites_solution_secondary difmap
_audit_creation_method SHELXL-2018/1
_audit_update_record
;
2022-04-18 deposited with the CCDC.	2022-06-13 downloaded from the CCDC.
;
_cell_angle_alpha 90
_cell_angle_beta 110.406(2)
_cell_angle_gamma 90
_cell_formula_units_Z 4
_cell_length_a 15.8176(8)
_cell_length_b 9.3483(4)
_cell_length_c 18.1721(9)
_cell_measurement_reflns_used 40025
_cell_measurement_temperature 150(2)
_cell_measurement_theta_max 27.5
_cell_measurement_theta_min 1.4
_cell_volume 2518.4(2)
_computing_cell_refinement PROCESS-AUTO
_computing_data_collection PROCESS-AUTO
_computing_data_reduction 'teXsan Ver.1.11'
_computing_molecular_graphics
;
'ORTEP-3', 'Yadokari-XG (Wakita, Nemoto et al., 2009)'
;
_computing_publication_material
;
'Yadokari-XG (Wakita, Nemoto et al., 2009)'
;
_computing_structure_refinement 'SHELXL-2018/1 (Sheldrick, 2018)'
_computing_structure_solution 'DIRDIF-2008 (PATTY)'
_diffrn_ambient_temperature 150(2)
_diffrn_detector_area_resol_mean 10.00
_diffrn_measured_fraction_theta_full 1.000
_diffrn_measured_fraction_theta_max 1.000
_diffrn_measurement_device_type 'Rigaku RAXIS-RAPID Imaging Plate'
_diffrn_measurement_method \w
_diffrn_radiation_monochromator graphite
_diffrn_radiation_source 'rotating-anode X-ray tube'
_diffrn_radiation_type MoK\a
_diffrn_radiation_wavelength 0.71073
_diffrn_reflns_av_R_equivalents 0.1009
_diffrn_reflns_av_unetI/netI 0.0525
_diffrn_reflns_Laue_measured_fraction_full 1.000
_diffrn_reflns_Laue_measured_fraction_max 1.000
_diffrn_reflns_limit_h_max 20
_diffrn_reflns_limit_h_min -20
_diffrn_reflns_limit_k_max 11
_diffrn_reflns_limit_k_min -12
_diffrn_reflns_limit_l_max 23
_diffrn_reflns_limit_l_min -23
_diffrn_reflns_number 28834
_diffrn_reflns_point_group_measured_fraction_full 1.000
_diffrn_reflns_point_group_measured_fraction_max 1.000
_diffrn_reflns_theta_full 25.242
_diffrn_reflns_theta_max 27.484
_diffrn_reflns_theta_min 2.392
_exptl_absorpt_coefficient_mu 5.529
_exptl_absorpt_correction_T_max 0.351852
_exptl_absorpt_correction_T_min 0.192021
_exptl_absorpt_correction_type numerical
_exptl_absorpt_process_details
;
HIGASHI, T. (1999). Shape - Program to obtain Crystal Shape using CCD camera.
Rigaku Corporation, Tokyo, Japan.
HIGASHI, T. (1999). Numabs - Numerical Absorption Correction, 
Rigaku Corporation, Tokyo, Japan.
;
_exptl_crystal_colour orange
_exptl_crystal_density_diffrn 1.625
_exptl_crystal_description block
_exptl_crystal_F_000 1224
_exptl_crystal_recrystallization_method 'Re-crystallisation from solvent: dichloromethane/hexane'
_exptl_crystal_size_max 0.250
_exptl_crystal_size_mid 0.230
_exptl_crystal_size_min 0.220
_refine_diff_density_max 2.065
_refine_diff_density_min -1.312
_refine_diff_density_rms 0.165
_refine_ls_extinction_method none
_refine_ls_goodness_of_fit_ref 1.112
_refine_ls_hydrogen_treatment mixed
_refine_ls_matrix_type full
_refine_ls_number_parameters 266
_refine_ls_number_reflns 5774
_refine_ls_number_restraints 0
_refine_ls_restrained_S_all 1.112
_refine_ls_R_factor_all 0.0314
_refine_ls_R_factor_gt 0.0298
_refine_ls_shift/su_max 0.001
_refine_ls_shift/su_mean 0.000
_refine_ls_structure_factor_coef Fsqd
_refine_ls_weighting_details 'w=1/[\s^2^(Fo^2^)+(0.0299P)^2^+2.4321P] where P=(Fo^2^+2Fc^2^)/3'
_refine_ls_weighting_scheme calc
_refine_ls_wR_factor_gt 0.0747
_refine_ls_wR_factor_ref 0.0759
_reflns_Friedel_coverage 0.000
_reflns_number_gt 5526
_reflns_number_total 5774
_reflns_threshold_expression 'I > 2\s(I)'
_cod_data_source_file d2dt01227h2.cif
_cod_data_source_block complex-3
_cod_original_sg_symbol_H-M 'P 21/a'
_cod_database_code 7710547
_shelx_shelxl_version_number 2018/1
_shelx_space_group_comment
;
The symmetry employed for this shelxl refinement is uniquely defined
by the following loop, which should always be used as a source of
symmetry information in preference to the above space-group names.
They are only intended as comments.
;
_shelx_estimated_absorpt_t_min 0.339
_shelx_estimated_absorpt_t_max 0.376

loop_
_space_group_symop_operation_xyz
'x, y, z'
'-x+1/2, y+1/2, -z'
'-x, -y, -z'
'x-1/2, -y-1/2, z'

loop_
_atom_site_label
_atom_site_type_symbol
_atom_site_fract_x
_atom_site_fract_y
_atom_site_fract_z
_atom_site_U_iso_or_equiv
_atom_site_adp_type
_atom_site_occupancy
_atom_site_site_symmetry_order
_atom_site_calc_flag
_atom_site_refinement_flags_posn
_atom_site_refinement_flags_adp
_atom_site_refinement_flags_occupancy
_atom_site_disorder_assembly
_atom_site_disorder_group
Ir1 Ir 0.03222(2) 0.02370(2) 0.29172(2) 0.01631(6) Uani 1 1 d . . . . .
Cl1 Cl 0.12597(5) -0.16499(9) 0.38162(4) 0.02363(15) Uani 1 1 d . . . . .
H1 H -0.032(3) 0.140(5) 0.231(2) 0.035(11) Uiso 1 1 d . . . . .
P1 P 0.13795(5) 0.10310(9) 0.24599(5) 0.02144(16) Uani 1 1 d . . . . .
Si1 Si -0.05526(6) -0.12503(9) 0.18836(5) 0.01829(16) Uani 1 1 d . . . . .
N1 N -0.06947(19) -0.0214(3) 0.33791(16) 0.0179(5) Uani 1 1 d . . . . .
N2 N 0.06331(17) 0.1656(3) 0.39558(14) 0.0200(5) Uani 1 1 d . . . . .
C1 C 0.2549(2) 0.0731(5) 0.3099(2) 0.0332(8) Uani 1 1 d . . . . .
H2 H 0.266438 -0.029917 0.316826 0.050 Uiso 1 1 calc R U . . .
H3 H 0.265162 0.117570 0.361136 0.050 Uiso 1 1 calc R U . . .
H4 H 0.295788 0.115586 0.285990 0.050 Uiso 1 1 calc R U . . .
C2 C 0.1313(3) 0.2963(4) 0.2332(2) 0.0332(8) Uani 1 1 d . . . . .
H5 H 0.185511 0.330892 0.224369 0.050 Uiso 1 1 calc R U . . .
H6 H 0.126985 0.341433 0.280406 0.050 Uiso 1 1 calc R U . . .
H7 H 0.077857 0.320763 0.187804 0.050 Uiso 1 1 calc R U . . .
C3 C 0.1457(3) 0.0516(5) 0.1519(2) 0.0371(9) Uani 1 1 d . . . . .
H8 H 0.191498 0.110220 0.141289 0.056 Uiso 1 1 calc R U . . .
H9 H 0.087141 0.066448 0.110248 0.056 Uiso 1 1 calc R U . . .
H10 H 0.162501 -0.049530 0.153518 0.056 Uiso 1 1 calc R U . . .
C4 C -0.0105(2) -0.2830(4) 0.14105(17) 0.0233(6) Uani 1 1 d . . . . .
C5 C -0.0714(3) -0.4159(4) 0.1298(2) 0.0324(8) Uani 1 1 d . . . . .
H11 H -0.133248 -0.390772 0.097149 0.049 Uiso 1 1 calc R U . . .
H12 H -0.070523 -0.449631 0.181149 0.049 Uiso 1 1 calc R U . . .
H13 H -0.049060 -0.491640 0.104105 0.049 Uiso 1 1 calc R U . . .
C6 C 0.0836(2) -0.3256(4) 0.1983(2) 0.0292(7) Uani 1 1 d . . . . .
H14 H 0.107314 -0.404507 0.175725 0.044 Uiso 1 1 calc R U . . .
H15 H 0.078844 -0.356064 0.248294 0.044 Uiso 1 1 calc R U . . .
H16 H 0.124312 -0.243354 0.207159 0.044 Uiso 1 1 calc R U . . .
C7 C -0.0006(3) -0.2490(4) 0.06154(19) 0.0330(8) Uani 1 1 d . . . . .
H17 H 0.029846 -0.328664 0.046048 0.050 Uiso 1 1 calc R U . . .
H18 H 0.035162 -0.161574 0.066321 0.050 Uiso 1 1 calc R U . . .
H19 H -0.060442 -0.235013 0.021649 0.050 Uiso 1 1 calc R U . . .
C8 C -0.1511(2) -0.0268(3) 0.1081(2) 0.0241(7) Uani 1 1 d . . . . .
C9 C -0.1145(3) 0.0765(5) 0.0609(2) 0.0341(8) Uani 1 1 d . . . . .
H20 H -0.075671 0.024098 0.038377 0.051 Uiso 1 1 calc R U . . .
H21 H -0.079476 0.152071 0.095633 0.051 Uiso 1 1 calc R U . . .
H22 H -0.164935 0.119307 0.018600 0.051 Uiso 1 1 calc R U . . .
C10 C -0.2077(2) 0.0639(4) 0.1460(2) 0.0292(7) Uani 1 1 d . . . . .
H23 H -0.252807 0.119476 0.105150 0.044 Uiso 1 1 calc R U . . .
H24 H -0.167764 0.129028 0.184979 0.044 Uiso 1 1 calc R U . . .
H25 H -0.238154 0.000172 0.171613 0.044 Uiso 1 1 calc R U . . .
C11 C -0.2184(2) -0.1288(5) 0.0510(2) 0.0359(8) Uani 1 1 d . . . . .
H26 H -0.265770 -0.073177 0.012231 0.054 Uiso 1 1 calc R U . . .
H27 H -0.245520 -0.190749 0.080219 0.054 Uiso 1 1 calc R U . . .
H28 H -0.186871 -0.187631 0.024103 0.054 Uiso 1 1 calc R U . . .
C12 C -0.1133(2) -0.2231(3) 0.25063(17) 0.0221(6) Uani 1 1 d . . . . .
H29 H -0.171510 -0.262605 0.215680 0.026 Uiso 1 1 calc R U . . .
H30 H -0.074967 -0.304145 0.278154 0.026 Uiso 1 1 calc R U . . .
C13 C -0.1297(2) -0.1277(3) 0.30908(17) 0.0203(6) Uani 1 1 d . . . . .
C14 C -0.2025(2) -0.1430(4) 0.33559(17) 0.0221(6) Uani 1 1 d . . . . .
H31 H -0.246136 -0.215660 0.314138 0.027 Uiso 1 1 calc R U . . .
C15 C -0.2108(2) -0.0529(4) 0.3927(2) 0.0246(6) Uani 1 1 d . . . . .
H32 H -0.260760 -0.062013 0.409997 0.030 Uiso 1 1 calc R U . . .
C16 C -0.1460(2) 0.0511(4) 0.42480(19) 0.0228(6) Uani 1 1 d . . . . .
H33 H -0.149700 0.112094 0.465361 0.027 Uiso 1 1 calc R U . . .
C17 C -0.0757(2) 0.0641(4) 0.39652(17) 0.0197(6) Uani 1 1 d . . . . .
C18 C -0.0020(2) 0.1684(3) 0.42822(17) 0.0209(6) Uani 1 1 d . . . . .
C19 C 0.0019(2) 0.2604(4) 0.48971(18) 0.0246(6) Uani 1 1 d . . . . .
H34 H -0.045028 0.260482 0.511030 0.030 Uiso 1 1 calc R U . . .
C20 C 0.0750(2) 0.3518(4) 0.51946(19) 0.0276(7) Uani 1 1 d . . . . .
H35 H 0.078441 0.416326 0.560803 0.033 Uiso 1 1 calc R U . . .
C21 C 0.1428(2) 0.3474(4) 0.48789(19) 0.0272(7) Uani 1 1 d . . . . .
H36 H 0.194228 0.407514 0.507829 0.033 Uiso 1 1 calc R U . . .
C22 C 0.1346(2) 0.2536(4) 0.42653(19) 0.0251(6) Uani 1 1 d . . . . .
H37 H 0.181504 0.251224 0.405212 0.030 Uiso 1 1 calc R U . . .

loop_
_atom_site_aniso_label
_atom_site_aniso_U_11
_atom_site_aniso_U_22
_atom_site_aniso_U_33
_atom_site_aniso_U_23
_atom_site_aniso_U_13
_atom_site_aniso_U_12
Ir1 0.01551(8) 0.01543(9) 0.01826(8) 0.00034(3) 0.00624(6) -0.00069(4)
Cl1 0.0226(3) 0.0264(4) 0.0217(3) 0.0034(3) 0.0075(3) 0.0068(3)
P1 0.0214(4) 0.0198(4) 0.0259(4) 0.0020(3) 0.0118(3) -0.0011(3)
Si1 0.0181(4) 0.0181(4) 0.0179(3) -0.0002(3) 0.0053(3) 0.0012(3)
N1 0.0174(13) 0.0179(13) 0.0174(12) 0.0029(9) 0.0046(10) 0.0009(9)
N2 0.0195(11) 0.0194(12) 0.0206(11) -0.0014(10) 0.0062(9) -0.0013(10)
C1 0.0217(16) 0.035(2) 0.044(2) 0.0006(17) 0.0129(15) -0.0042(15)
C2 0.0381(19) 0.0207(16) 0.047(2) 0.0077(15) 0.0229(16) 0.0003(15)
C3 0.047(2) 0.039(2) 0.0336(19) -0.0018(17) 0.0247(18) -0.0076(19)
C4 0.0248(15) 0.0206(15) 0.0236(14) -0.0032(12) 0.0074(12) 0.0017(13)
C5 0.0349(18) 0.0252(18) 0.0356(17) -0.0104(14) 0.0106(15) -0.0036(15)
C6 0.0274(16) 0.0269(17) 0.0332(16) -0.0003(14) 0.0105(13) 0.0074(14)
C7 0.0372(18) 0.0355(19) 0.0273(15) -0.0053(14) 0.0123(14) 0.0057(16)
C8 0.0243(17) 0.0255(18) 0.0205(15) 0.0011(11) 0.0052(13) 0.0069(13)
C9 0.0366(19) 0.036(2) 0.0286(16) 0.0136(15) 0.0098(15) 0.0111(17)
C10 0.0220(15) 0.0321(18) 0.0325(17) 0.0025(15) 0.0081(13) 0.0092(15)
C11 0.0273(17) 0.042(2) 0.0278(16) -0.0035(16) -0.0032(13) 0.0077(16)
C12 0.0216(14) 0.0194(15) 0.0241(13) -0.0011(12) 0.0066(11) -0.0021(12)
C13 0.0198(14) 0.0196(14) 0.0208(13) 0.0016(11) 0.0062(11) -0.0014(12)
C14 0.0166(13) 0.0233(15) 0.0256(14) 0.0008(12) 0.0063(11) -0.0034(12)
C15 0.0182(14) 0.0279(16) 0.0294(16) 0.0012(14) 0.0104(12) -0.0007(13)
C16 0.0203(15) 0.0234(15) 0.0256(15) -0.0014(12) 0.0091(12) 0.0004(13)
C17 0.0209(14) 0.0183(14) 0.0192(13) 0.0010(12) 0.0062(11) 0.0009(12)
C18 0.0174(13) 0.0198(14) 0.0237(13) 0.0016(12) 0.0049(11) 0.0008(12)
C19 0.0242(16) 0.0244(15) 0.0260(14) -0.0032(13) 0.0098(12) -0.0011(13)
C20 0.0251(15) 0.0272(17) 0.0261(14) -0.0059(13) 0.0033(12) 0.0000(14)
C21 0.0237(15) 0.0255(16) 0.0279(15) -0.0049(13) 0.0032(12) -0.0078(14)
C22 0.0178(14) 0.0280(16) 0.0287(15) -0.0031(13) 0.0071(12) -0.0050(13)

loop_
_atom_type_symbol
_atom_type_description
_atom_type_scat_dispersion_real
_atom_type_scat_dispersion_imag
_atom_type_scat_source
C C 0.0033 0.0016 'International Tables Vol C Tables 4.2.6.8 and 6.1.1.4'
H H 0.0000 0.0000 'International Tables Vol C Tables 4.2.6.8 and 6.1.1.4'
N N 0.0061 0.0033 'International Tables Vol C Tables 4.2.6.8 and 6.1.1.4'
Si Si 0.0817 0.0704 'International Tables Vol C Tables 4.2.6.8 and 6.1.1.4'
P P 0.1023 0.0942 'International Tables Vol C Tables 4.2.6.8 and 6.1.1.4'
Cl Cl 0.1484 0.1585 'International Tables Vol C Tables 4.2.6.8 and 6.1.1.4'
Ir Ir -1.4442 7.9887 'International Tables Vol C Tables 4.2.6.8 and 6.1.1.4'

loop_
_geom_angle_atom_site_label_1
_geom_angle_atom_site_label_2
_geom_angle_atom_site_label_3
_geom_angle
_geom_angle_site_symmetry_1
_geom_angle_site_symmetry_3
_geom_angle_publ_flag
N1 Ir1 N2 75.73(10) . . ?
N1 Ir1 P1 172.18(7) . . ?
N2 Ir1 P1 98.34(7) . . ?
N1 Ir1 Si1 83.19(8) . . ?
N2 Ir1 Si1 157.65(7) . . ?
P1 Ir1 Si1 101.93(3) . . ?
N1 Ir1 Cl1 87.69(7) . . ?
N2 Ir1 Cl1 87.77(7) . . ?
P1 Ir1 Cl1 97.27(3) . . ?
Si1 Ir1 Cl1 98.83(3) . . ?
N1 Ir1 H1 91.3(14) . . ?
N2 Ir1 H1 94.7(16) . . ?
P1 Ir1 H1 84.0(14) . . ?
Si1 Ir1 H1 78.3(16) . . ?
Cl1 Ir1 H1 177.1(16) . . ?
C2 P1 C3 99.32(19) . . ?
C2 P1 C1 103.52(19) . . ?
C3 P1 C1 99.9(2) . . ?
C2 P1 Ir1 111.08(12) . . ?
C3 P1 Ir1 124.37(14) . . ?
C1 P1 Ir1 115.74(12) . . ?
C12 Si1 C8 105.16(15) . . ?
C12 Si1 C4 102.63(14) . . ?
C8 Si1 C4 109.61(14) . . ?
C12 Si1 Ir1 94.61(10) . . ?
C8 Si1 Ir1 114.16(11) . . ?
C4 Si1 Ir1 126.28(10) . . ?
C13 N1 C17 120.1(3) . . ?
C13 N1 Ir1 121.9(2) . . ?
C17 N1 Ir1 118.0(2) . . ?
C22 N2 C18 117.2(3) . . ?
C22 N2 Ir1 128.6(2) . . ?
C18 N2 Ir1 114.0(2) . . ?
P1 C1 H2 109.5 . . ?
P1 C1 H3 109.5 . . ?
H2 C1 H3 109.5 . . ?
P1 C1 H4 109.5 . . ?
H2 C1 H4 109.5 . . ?
H3 C1 H4 109.5 . . ?
P1 C2 H5 109.5 . . ?
P1 C2 H6 109.5 . . ?
H5 C2 H6 109.5 . . ?
P1 C2 H7 109.5 . . ?
H5 C2 H7 109.5 . . ?
H6 C2 H7 109.5 . . ?
P1 C3 H8 109.5 . . ?
P1 C3 H9 109.5 . . ?
H8 C3 H9 109.5 . . ?
P1 C3 H10 109.5 . . ?
H8 C3 H10 109.5 . . ?
H9 C3 H10 109.5 . . ?
C7 C4 C6 107.2(3) . . ?
C7 C4 C5 107.8(3) . . ?
C6 C4 C5 107.0(3) . . ?
C7 C4 Si1 115.2(2) . . ?
C6 C4 Si1 108.1(2) . . ?
C5 C4 Si1 111.1(2) . . ?
C4 C5 H11 109.5 . . ?
C4 C5 H12 109.5 . . ?
H11 C5 H12 109.5 . . ?
C4 C5 H13 109.5 . . ?
H11 C5 H13 109.5 . . ?
H12 C5 H13 109.5 . . ?
C4 C6 H14 109.5 . . ?
C4 C6 H15 109.5 . . ?
H14 C6 H15 109.5 . . ?
C4 C6 H16 109.5 . . ?
H14 C6 H16 109.5 . . ?
H15 C6 H16 109.5 . . ?
C4 C7 H17 109.5 . . ?
C4 C7 H18 109.5 . . ?
H17 C7 H18 109.5 . . ?
C4 C7 H19 109.5 . . ?
H17 C7 H19 109.5 . . ?
H18 C7 H19 109.5 . . ?
C11 C8 C9 108.8(3) . . ?
C11 C8 C10 105.5(3) . . ?
C9 C8 C10 107.0(3) . . ?
C11 C8 Si1 113.1(2) . . ?
C9 C8 Si1 111.8(3) . . ?
C10 C8 Si1 110.3(2) . . ?
C8 C9 H20 109.5 . . ?
C8 C9 H21 109.5 . . ?
H20 C9 H21 109.5 . . ?
C8 C9 H22 109.5 . . ?
H20 C9 H22 109.5 . . ?
H21 C9 H22 109.5 . . ?
C8 C10 H23 109.5 . . ?
C8 C10 H24 109.5 . . ?
H23 C10 H24 109.5 . . ?
C8 C10 H25 109.5 . . ?
H23 C10 H25 109.5 . . ?
H24 C10 H25 109.5 . . ?
C8 C11 H26 109.5 . . ?
C8 C11 H27 109.5 . . ?
H26 C11 H27 109.5 . . ?
C8 C11 H28 109.5 . . ?
H26 C11 H28 109.5 . . ?
H27 C11 H28 109.5 . . ?
C13 C12 Si1 112.0(2) . . ?
C13 C12 H29 109.2 . . ?
Si1 C12 H29 109.2 . . ?
C13 C12 H30 109.2 . . ?
Si1 C12 H30 109.2 . . ?
H29 C12 H30 107.9 . . ?
N1 C13 C14 119.7(3) . . ?
N1 C13 C12 116.5(3) . . ?
C14 C13 C12 123.8(3) . . ?
C15 C14 C13 120.1(3) . . ?
C15 C14 H31 119.9 . . ?
C13 C14 H31 119.9 . . ?
C14 C15 C16 119.6(3) . . ?
C14 C15 H32 120.2 . . ?
C16 C15 H32 120.2 . . ?
C17 C16 C15 118.6(3) . . ?
C17 C16 H33 120.7 . . ?
C15 C16 H33 120.7 . . ?
N1 C17 C16 121.7(3) . . ?
N1 C17 C18 115.5(3) . . ?
C16 C17 C18 122.8(3) . . ?
N2 C18 C19 122.3(3) . . ?
N2 C18 C17 115.7(3) . . ?
C19 C18 C17 122.0(3) . . ?
C20 C19 C18 119.4(3) . . ?
C20 C19 H34 120.3 . . ?
C18 C19 H34 120.3 . . ?
C21 C20 C19 118.8(3) . . ?
C21 C20 H35 120.6 . . ?
C19 C20 H35 120.6 . . ?
C20 C21 C22 118.9(3) . . ?
C20 C21 H36 120.6 . . ?
C22 C21 H36 120.6 . . ?
N2 C22 C21 123.4(3) . . ?
N2 C22 H37 118.3 . . ?
C21 C22 H37 118.3 . . ?

loop_
_geom_bond_atom_site_label_1
_geom_bond_atom_site_label_2
_geom_bond_distance
_geom_bond_site_symmetry_2
_geom_bond_publ_flag
Ir1 N1 2.100(3) . ?
Ir1 N2 2.217(2) . ?
Ir1 P1 2.2378(8) . ?
Ir1 Si1 2.3588(9) . ?
Ir1 Cl1 2.5079(8) . ?
Ir1 H1 1.63(4) . ?
P1 C2 1.820(4) . ?
P1 C3 1.821(4) . ?
P1 C1 1.831(4) . ?
Si1 C12 1.920(3) . ?
Si1 C8 1.931(3) . ?
Si1 C4 1.961(3) . ?
N1 C13 1.349(4) . ?
N1 C17 1.362(4) . ?
N2 C22 1.350(4) . ?
N2 C18 1.359(4) . ?
C1 H2 0.9800 . ?
C1 H3 0.9800 . ?
C1 H4 0.9800 . ?
C2 H5 0.9800 . ?
C2 H6 0.9800 . ?
C2 H7 0.9800 . ?
C3 H8 0.9800 . ?
C3 H9 0.9800 . ?
C3 H10 0.9800 . ?
C4 C7 1.540(4) . ?
C4 C6 1.541(4) . ?
C4 C5 1.541(5) . ?
C5 H11 0.9800 . ?
C5 H12 0.9800 . ?
C5 H13 0.9800 . ?
C6 H14 0.9800 . ?
C6 H15 0.9800 . ?
C6 H16 0.9800 . ?
C7 H17 0.9800 . ?
C7 H18 0.9800 . ?
C7 H19 0.9800 . ?
C8 C11 1.532(5) . ?
C8 C9 1.532(5) . ?
C8 C10 1.556(5) . ?
C9 H20 0.9800 . ?
C9 H21 0.9800 . ?
C9 H22 0.9800 . ?
C10 H23 0.9800 . ?
C10 H24 0.9800 . ?
C10 H25 0.9800 . ?
C11 H26 0.9800 . ?
C11 H27 0.9800 . ?
C11 H28 0.9800 . ?
C12 C13 1.478(4) . ?
C12 H29 0.9900 . ?
C12 H30 0.9900 . ?
C13 C14 1.401(4) . ?
C14 C15 1.379(5) . ?
C14 H31 0.9500 . ?
C15 C16 1.385(5) . ?
C15 H32 0.9500 . ?
C16 C17 1.383(4) . ?
C16 H33 0.9500 . ?
C17 C18 1.475(4) . ?
C18 C19 1.394(4) . ?
C19 C20 1.387(5) . ?
C19 H34 0.9500 . ?
C20 C21 1.382(5) . ?
C20 H35 0.9500 . ?
C21 C22 1.388(5) . ?
C21 H36 0.9500 . ?
C22 H37 0.9500 . ?

loop_
_geom_torsion_atom_site_label_1
_geom_torsion_atom_site_label_2
_geom_torsion_atom_site_label_3
_geom_torsion_atom_site_label_4
_geom_torsion
_geom_torsion_site_symmetry_1
_geom_torsion_site_symmetry_2
_geom_torsion_site_symmetry_3
_geom_torsion_site_symmetry_4
_geom_torsion_publ_flag
C17 N1 C13 C14 4.7(4) . . . . ?
Ir1 N1 C13 C14 -172.6(2) . . . . ?
C17 N1 C13 C12 -174.8(3) . . . . ?
Ir1 N1 C13 C12 7.9(4) . . . . ?
Si1 C12 C13 N1 -31.4(3) . . . . ?
Si1 C12 C13 C14 149.1(3) . . . . ?
N1 C13 C14 C15 -2.1(5) . . . . ?
C12 C13 C14 C15 177.3(3) . . . . ?
C13 C14 C15 C16 -1.2(5) . . . . ?
C14 C15 C16 C17 2.0(5) . . . . ?
C13 N1 C17 C16 -4.0(5) . . . . ?
Ir1 N1 C17 C16 173.4(2) . . . . ?
C13 N1 C17 C18 174.9(3) . . . . ?
Ir1 N1 C17 C18 -7.7(4) . . . . ?
C15 C16 C17 N1 0.6(5) . . . . ?
C15 C16 C17 C18 -178.2(3) . . . . ?
C22 N2 C18 C19 1.7(4) . . . . ?
Ir1 N2 C18 C19 -174.4(2) . . . . ?
C22 N2 C18 C17 -176.0(3) . . . . ?
Ir1 N2 C18 C17 7.8(3) . . . . ?
N1 C17 C18 N2 -0.6(4) . . . . ?
C16 C17 C18 N2 178.4(3) . . . . ?
N1 C17 C18 C19 -178.3(3) . . . . ?
C16 C17 C18 C19 0.6(5) . . . . ?
N2 C18 C19 C20 -0.5(5) . . . . ?
C17 C18 C19 C20 177.1(3) . . . . ?
C18 C19 C20 C21 -1.0(5) . . . . ?
C19 C20 C21 C22 1.2(5) . . . . ?
C18 N2 C22 C21 -1.5(5) . . . . ?
Ir1 N2 C22 C21 174.0(3) . . . . ?
C20 C21 C22 N2 0.0(5) . . . . ?
